data_4313654
loop_
_publ_author_name
'Richard D. Adams'
'Burjor Captain'
'O-Sung Kwon'
'Shaobin Miao'

_publ_section_title
;
 New Disulfido Molybdenum-Manganese Complexes Exhibit Facile Addition of
 Small Molecules to the Sulfur Atoms
;
_journal_name_full 'Inorganic Chemistry'
_journal_page_first 3356
_journal_page_last 3365
_journal_paper_doi 10.1021/ic030034i
_journal_volume 42
_journal_year 2003
_chemical_formula_sum 'C16 H15 Mn Mo O6 S2'
_chemical_formula_weight 518.28
_chemical_name_systematic
;
  ?
;
_space_group_IT_number 62
_symmetry_cell_setting orthorhombic
_symmetry_space_group_name_Hall '-P 2ac 2n'
_symmetry_space_group_name_H-M 'P n m a'
_atom_sites_solution_hydrogens geom
_atom_sites_solution_primary direct
_atom_sites_solution_secondary difmap
_audit_creation_method SHELXL-97
_cell_angle_alpha 90.00
_cell_angle_beta 90.00
_cell_angle_gamma 90.00
_cell_formula_units_Z 4
_cell_length_a 11.0142(4)
_cell_length_b 12.9423(5)
_cell_length_c 13.9602(5)
_cell_measurement_reflns_used 7917
_cell_measurement_temperature 296(2)
_cell_measurement_theta_max 28.17
_cell_measurement_theta_min 2.36
_cell_volume 1990.01(13)
_computing_cell_refinement 'SAINT+ NT V6.02a (Bruker, 1998)'
_computing_data_collection 'SMART NT V5.619 (Bruker, 2000)'
_computing_data_reduction 'SAINT+ NT V6.02a'
_computing_molecular_graphics 'SHELXTL V5.1 (Sheldrick, 1997)'
_computing_publication_material 'SHELXTL V5.1'
_computing_structure_refinement 'SHELXL-97 (Sheldrick, 1997)'
_computing_structure_solution 'SHELXS-97 (Sheldrick, 1990)'
_diffrn_ambient_temperature 296(2)
_diffrn_measured_fraction_theta_full 0.996
_diffrn_measured_fraction_theta_max 0.996
_diffrn_measurement_device_type 'Bruker SMART APEX CCD diffractometer'
_diffrn_measurement_method 'omega scans'
_diffrn_radiation_monochromator graphite
_diffrn_radiation_source 'fine-focus sealed tube'
_diffrn_radiation_type MoK\a
_diffrn_radiation_wavelength 0.71073
_diffrn_reflns_av_R_equivalents 0.0162
_diffrn_reflns_av_sigmaI/netI 0.0131
_diffrn_reflns_limit_h_max 12
_diffrn_reflns_limit_h_min -14
_diffrn_reflns_limit_k_max 14
_diffrn_reflns_limit_k_min -17
_diffrn_reflns_limit_l_max 16
_diffrn_reflns_limit_l_min -18
_diffrn_reflns_number 14628
_diffrn_reflns_theta_full 28.30
_diffrn_reflns_theta_max 28.30
_diffrn_reflns_theta_min 2.15
_diffrn_standards_decay_% <1
_exptl_absorpt_coefficient_mu 1.502
_exptl_absorpt_correction_T_max 1
_exptl_absorpt_correction_T_min 0.863470
_exptl_absorpt_correction_type SADABS
_exptl_absorpt_process_details '(SADABS, Bruker, 1997)'
_exptl_crystal_colour Orange-red
_exptl_crystal_density_diffrn 1.730
_exptl_crystal_density_method 'not measured'
_exptl_crystal_description PrismaticBlock
_exptl_crystal_F_000 1032
_exptl_crystal_size_max 0.40
_exptl_crystal_size_mid 0.30
_exptl_crystal_size_min 0.10
_refine_diff_density_max 0.413
_refine_diff_density_min -0.461
_refine_diff_density_rms 0.083
_refine_ls_extinction_method none
_refine_ls_goodness_of_fit_ref 1.062
_refine_ls_hydrogen_treatment mixed
_refine_ls_matrix_type full
_refine_ls_number_parameters 132
_refine_ls_number_reflns 2576
_refine_ls_number_restraints 0
_refine_ls_restrained_S_all 1.062
_refine_ls_R_factor_all 0.0315
_refine_ls_R_factor_gt 0.0282
_refine_ls_shift/su_max 0.001
_refine_ls_shift/su_mean 0.000
_refine_ls_structure_factor_coef Fsqd
_refine_ls_weighting_details 'calc w=1/[\s^2^(Fo^2^)+(0.0446P)^2^+0.8482P] where P=(Fo^2^+2Fc^2^)/3'
_refine_ls_weighting_scheme calc
_refine_ls_wR_factor_gt 0.0765
_refine_ls_wR_factor_ref 0.0801
_reflns_number_gt 2311
_reflns_number_total 2576
_reflns_threshold_expression >2sigma(I)
_cod_data_source_file ic030034i_05.cif
_cod_data_source_block ksmnmocs
_cod_depositor_comments
;
The following automatic conversions were performed:

'_symmetry_cell_setting' value 'Orthorhombic' changed to
'orthorhombic' according to the built-in table from CIF Core
dictionary named 'cif_core.dic' version 2.4.1 from 2010-06-29.

Automatic conversion script
Id: cif_fix_values 1646 2011-03-28 12:23:43Z adriana 
;
_cod_database_code 4313654

loop_
_symmetry_equiv_pos_as_xyz
'x, y, z'
'-x+1/2, -y, z+1/2'
'-x, y+1/2, -z'
'x+1/2, -y+1/2, -z+1/2'
'-x, -y, -z'
'x-1/2, y, -z-1/2'
'x, -y-1/2, z'
'-x-1/2, y-1/2, z-1/2'

loop_
_atom_site_label
_atom_site_type_symbol
_atom_site_fract_x
_atom_site_fract_y
_atom_site_fract_z
_atom_site_U_iso_or_equiv
_atom_site_adp_type
_atom_site_occupancy
_atom_site_symmetry_multiplicity
_atom_site_calc_flag
_atom_site_refinement_flags
_atom_site_disorder_assembly
_atom_site_disorder_group
Mn1 Mn 1.03944(4) 0.2500 0.61878(3) 0.04614(12) Uani 1 2 d S . .
Mo1 Mo 0.84763(2) 0.2500 0.495519(15) 0.04182(9) Uani 1 2 d S . .
S1 S 1.03176(6) 0.14183(5) 0.48434(4) 0.05667(15) Uani 1 1 d . . .
C1 C 0.6539(3) 0.2500 0.4391(3) 0.0983(19) Uani 1 2 d S . .
C2 C 0.7134(3) 0.1616(2) 0.3999(2) 0.0872(10) Uani 1 1 d . . .
C3 C 0.8015(3) 0.1973(2) 0.33752(18) 0.0795(8) Uani 1 1 d . . .
C10 C 1.2004(3) 0.2500 0.6380(3) 0.0668(9) Uani 1 2 d S . .
C11 C 1.0162(2) 0.1533(2) 0.70857(18) 0.0606(6) Uani 1 1 d . . .
C20 C 0.7983(2) 0.1476(2) 0.59546(18) 0.0653(6) Uani 1 1 d . . .
C30 C 1.1040(4) 0.2500 0.4281(3) 0.0748(11) Uani 1 2 d S . .
C31 C 0.5425(5) 0.2500 0.4992(4) 0.224(7) Uani 1 2 d S . .
H31A H 0.5080 0.1819 0.5000 0.336 Uiso 0.50 1 calc PR . .
H31B H 0.4847 0.2978 0.4731 0.336 Uiso 0.50 1 calc PR . .
H31C H 0.5629 0.2703 0.5634 0.336 Uiso 0.50 1 calc PR . .
C32 C 0.6764(6) 0.0503(4) 0.4122(4) 0.228(4) Uani 1 1 d . . .
H32A H 0.6048 0.0466 0.4512 0.342 Uiso 1 1 calc R . .
H32B H 0.7410 0.0128 0.4426 0.342 Uiso 1 1 calc R . .
H32C H 0.6599 0.0204 0.3505 0.342 Uiso 1 1 calc R . .
C33 C 0.8783(5) 0.1310(5) 0.2738(3) 0.192(3) Uani 1 1 d . . .
H33A H 0.8296 0.1046 0.2223 0.289 Uiso 1 1 calc R . .
H33B H 0.9107 0.0744 0.3102 0.289 Uiso 1 1 calc R . .
H33C H 0.9437 0.1713 0.2482 0.289 Uiso 1 1 calc R . .
O10 O 1.3026(2) 0.2500 0.6494(3) 0.1062(12) Uani 1 2 d S . .
O11 O 1.0017(2) 0.09402(18) 0.76829(16) 0.0902(6) Uani 1 1 d . . .
O20 O 0.7619(2) 0.0893(2) 0.64871(17) 0.1052(8) Uani 1 1 d . . .
O30 O 1.1842(5) 0.2500 0.3721(4) 0.149(2) Uani 1 2 d S . .

loop_
_atom_site_aniso_label
_atom_site_aniso_U_11
_atom_site_aniso_U_22
_atom_site_aniso_U_33
_atom_site_aniso_U_23
_atom_site_aniso_U_13
_atom_site_aniso_U_12
Mn1 0.0385(2) 0.0523(2) 0.0476(2) 0.000 0.00109(16) 0.000
Mo1 0.04240(15) 0.04233(15) 0.04073(14) 0.000 -0.00034(8) 0.000
S1 0.0589(3) 0.0506(3) 0.0605(3) -0.0064(2) 0.0063(2) 0.0107(2)
C1 0.0420(18) 0.195(6) 0.058(2) 0.000 -0.0126(15) 0.000
C2 0.107(2) 0.0766(18) 0.0783(18) 0.0114(15) -0.0458(18) -0.0344(17)
C3 0.0931(19) 0.0923(19) 0.0529(13) -0.0194(13) -0.0221(13) 0.0196(16)
C10 0.0498(18) 0.084(3) 0.067(2) 0.000 -0.0007(15) 0.000
C11 0.0497(11) 0.0697(14) 0.0623(13) 0.0072(11) -0.0012(10) 0.0065(10)
C20 0.0487(11) 0.0826(17) 0.0645(14) 0.0185(13) 0.0010(10) -0.0065(11)
C30 0.072(2) 0.077(2) 0.076(2) 0.000 0.032(2) 0.000
C31 0.041(2) 0.54(2) 0.091(4) 0.000 -0.008(2) 0.000
C32 0.337(9) 0.125(4) 0.221(6) 0.072(4) -0.189(6) -0.148(5)
C33 0.196(5) 0.278(7) 0.103(3) -0.113(4) -0.062(3) 0.126(5)
O10 0.0416(14) 0.154(3) 0.123(3) 0.000 -0.0072(15) 0.000
O11 0.0846(13) 0.0995(15) 0.0864(14) 0.0424(12) 0.0043(11) 0.0107(12)
O20 0.0758(13) 0.140(2) 0.0997(15) 0.0604(15) -0.0021(12) -0.0352(14)
O30 0.152(4) 0.131(3) 0.164(4) 0.000 0.118(3) 0.000

loop_
_atom_type_symbol
_atom_type_description
_atom_type_scat_dispersion_real
_atom_type_scat_dispersion_imag
_atom_type_scat_source
C C 0.0033 0.0016 'International Tables Vol C Tables 4.2.6.8 and 6.1.1.4'
H H 0.0000 0.0000 'International Tables Vol C Tables 4.2.6.8 and 6.1.1.4'
O O 0.0106 0.0060 'International Tables Vol C Tables 4.2.6.8 and 6.1.1.4'
S S 0.1246 0.1234 'International Tables Vol C Tables 4.2.6.8 and 6.1.1.4'
Mn Mn 0.3368 0.7283 'International Tables Vol C Tables 4.2.6.8 and 6.1.1.4'
Mo Mo -1.6832 0.6857 'International Tables Vol C Tables 4.2.6.8 and 6.1.1.4'

loop_
_geom_angle_atom_site_label_1
_geom_angle_atom_site_label_2
_geom_angle_atom_site_label_3
_geom_angle
_geom_angle_site_symmetry_1
_geom_angle_site_symmetry_3
_geom_angle_publ_flag
C11 Mn1 C11 88.71(17) 7_565 . ?
C11 Mn1 C10 92.08(12) 7_565 . ?
C11 Mn1 C10 92.08(12) . . ?
C11 Mn1 S1 166.84(8) 7_565 . ?
C11 Mn1 S1 97.95(9) . . ?
C10 Mn1 S1 98.96(10) . . ?
C11 Mn1 S1 97.95(9) 7_565 7_565 ?
C11 Mn1 S1 166.84(8) . 7_565 ?
C10 Mn1 S1 98.96(10) . 7_565 ?
S1 Mn1 S1 73.38(3) . 7_565 ?
C11 Mn1 Mo1 109.36(8) 7_565 . ?
C11 Mn1 Mo1 109.36(8) . . ?
C10 Mn1 Mo1 149.46(13) . . ?
S1 Mn1 Mo1 57.732(18) . . ?
S1 Mn1 Mo1 57.732(18) 7_565 . ?
C20 Mo1 C20 83.02(17) 7_565 . ?
C20 Mo1 C1 89.24(11) 7_565 . ?
C20 Mo1 C1 89.24(11) . . ?
C20 Mo1 C2 124.12(13) 7_565 . ?
C20 Mo1 C2 84.30(11) . . ?
C1 Mo1 C2 36.40(12) . . ?
C20 Mo1 C2 84.30(11) 7_565 7_565 ?
C20 Mo1 C2 124.12(13) . 7_565 ?
C1 Mo1 C2 36.40(11) . 7_565 ?
C2 Mo1 C2 59.76(17) . 7_565 ?
C20 Mo1 C3 141.61(10) 7_565 . ?
C20 Mo1 C3 113.68(12) . . ?
C1 Mo1 C3 58.36(13) . . ?
C2 Mo1 C3 34.49(12) . . ?
C2 Mo1 C3 57.52(10) 7_565 . ?
C20 Mo1 C3 113.68(12) 7_565 7_565 ?
C20 Mo1 C3 141.61(10) . 7_565 ?
C1 Mo1 C3 58.36(13) . 7_565 ?
C2 Mo1 C3 57.52(10) . 7_565 ?
C2 Mo1 C3 34.49(12) 7_565 7_565 ?
C3 Mo1 C3 33.52(16) . 7_565 ?
C20 Mo1 S1 83.77(8) 7_565 7_565 ?
C20 Mo1 S1 130.01(7) . 7_565 ?
C1 Mo1 S1 138.48(6) . 7_565 ?
C2 Mo1 S1 140.74(9) . 7_565 ?
C2 Mo1 S1 102.09(11) 7_565 7_565 ?
C3 Mo1 S1 106.33(9) . 7_565 ?
C3 Mo1 S1 87.37(7) 7_565 7_565 ?
C20 Mo1 S1 130.01(7) 7_565 . ?
C20 Mo1 S1 83.77(8) . . ?
C1 Mo1 S1 138.48(6) . . ?
C2 Mo1 S1 102.09(10) . . ?
C2 Mo1 S1 140.74(9) 7_565 . ?
C3 Mo1 S1 87.37(7) . . ?
C3 Mo1 S1 106.33(9) 7_565 . ?
S1 Mo1 S1 69.08(3) 7_565 . ?
C20 Mo1 Mn1 76.70(7) 7_565 . ?
C20 Mo1 Mn1 76.70(7) . . ?
C1 Mo1 Mn1 161.08(11) . . ?
C2 Mo1 Mn1 149.99(9) . . ?
C2 Mo1 Mn1 149.99(9) 7_565 . ?
C3 Mo1 Mn1 139.11(8) . . ?
C3 Mo1 Mn1 139.11(8) 7_565 . ?
S1 Mo1 Mn1 53.350(16) 7_565 . ?
S1 Mo1 Mn1 53.350(16) . . ?
C30 S1 Mn1 82.40(12) . . ?
C30 S1 Mo1 87.09(11) . . ?
Mn1 S1 Mo1 68.918(18) . . ?
C2 C1 C2 106.5(4) . 7_565 ?
C2 C1 C31 126.54(19) . . ?
C2 C1 C31 126.54(19) 7_565 . ?
C2 C1 Mo1 72.68(18) . . ?
C2 C1 Mo1 72.68(18) 7_565 . ?
C31 C1 Mo1 125.4(3) . . ?
C3 C2 C1 107.2(3) . . ?
C3 C2 C32 125.5(5) . . ?
C1 C2 C32 126.8(5) . . ?
C3 C2 Mo1 75.37(16) . . ?
C1 C2 Mo1 70.92(18) . . ?
C32 C2 Mo1 125.7(2) . . ?
C3 C3 C2 109.6(2) 7_565 . ?
C3 C3 C33 125.0(3) 7_565 . ?
C2 C3 C33 125.3(4) . . ?
C3 C3 Mo1 73.24(8) 7_565 . ?
C2 C3 Mo1 70.14(14) . . ?
C33 C3 Mo1 126.7(2) . . ?
O10 C10 Mn1 179.4(4) . . ?
O11 C11 Mn1 177.7(3) . . ?
O20 C20 Mo1 174.7(2) . . ?
O30 C30 S1 128.52(9) . 7_565 ?
O30 C30 S1 128.52(9) . . ?
S1 C30 S1 102.83(17) 7_565 . ?

loop_
_geom_bond_atom_site_label_1
_geom_bond_atom_site_label_2
_geom_bond_distance
_geom_bond_site_symmetry_2
_geom_bond_publ_flag
Mn1 C11 1.789(3) 7_565 ?
Mn1 C11 1.789(3) . ?
Mn1 C10 1.793(4) . ?
Mn1 S1 2.3429(7) . ?
Mn1 S1 2.3429(7) 7_565 ?
Mn1 Mo1 2.7248(5) . ?
Mo1 C20 1.999(2) 7_565 ?
Mo1 C20 1.999(2) . ?
Mo1 C1 2.275(3) . ?
Mo1 C2 2.298(3) . ?
Mo1 C2 2.298(3) 7_565 ?
Mo1 C3 2.364(2) . ?
Mo1 C3 2.364(2) 7_565 ?
Mo1 S1 2.4693(6) 7_565 ?
Mo1 S1 2.4693(6) . ?
S1 C30 1.791(2) . ?
C1 C2 1.428(4) . ?
C1 C2 1.428(5) 7_565 ?
C1 C31 1.486(7) . ?
C2 C3 1.383(5) . ?
C2 C32 1.507(5) . ?
C3 C3 1.363(6) 7_565 ?
C3 C33 1.498(5) . ?
C10 O10 1.137(4) . ?
C11 O11 1.145(3) . ?
C20 O20 1.133(3) . ?
C30 O30 1.181(5) . ?
C30 S1 1.791(2) 7_565 ?
